data_7208638
loop_
_publ_author_name
'Yan, Yi'
'Zhao, Weiwen'
'Bhagavathy, Ganga Viswanathan'
'Faurie, Alexandre'
'Wang, Ruiyao'
'Petitjean, Anne'

_publ_section_title
;
 Double-layered alcohol: controlling the macroscopic organization of small
 molecules through the self-assembly of their receptors
;
_journal_issue 19
_journal_name_full CrystEngComm
_journal_page_first 6118
_journal_page_last 6120
_journal_paper_doi 10.1039/c2ce25486g
_journal_volume 14
_journal_year 2012
_chemical_formula_sum 'C17 H18 N6 O5'
_chemical_formula_weight 386.37
_chemical_name_systematic
;
?
;
_space_group_IT_number 14
_symmetry_cell_setting monoclinic
_symmetry_space_group_name_Hall '-P 2yn'
_symmetry_space_group_name_H-M 'P 1 21/n 1'
_atom_sites_solution_hydrogens geom
_atom_sites_solution_primary direct
_atom_sites_solution_secondary difmap
_audit_creation_method SHELXL-97
_cell_angle_alpha 90.00
_cell_angle_beta 98.919(3)
_cell_angle_gamma 90.00
_cell_formula_units_Z 4
_cell_length_a 7.5319(8)
_cell_length_b 15.1775(19)
_cell_length_c 15.610(2)
_cell_measurement_reflns_used 1743
_cell_measurement_temperature 180(2)
_cell_measurement_theta_max 25.67
_cell_measurement_theta_min 2.68
_cell_volume 1762.9(4)
_computing_cell_refinement 'Bruker SAINT'
_computing_data_collection 'Bruker APEX2'
_computing_data_reduction 'Bruker SAINT'
_computing_molecular_graphics 'Bruker SHELXTL'
_computing_publication_material 'Bruker SHELXTL'
_computing_structure_refinement 'SHELXL-97 (Sheldrick, 2008)'
_computing_structure_solution 'SHELXS-97 (Sheldrick, 2008)'
_diffrn_ambient_temperature 180(2)
_diffrn_measured_fraction_theta_full 0.995
_diffrn_measured_fraction_theta_max 0.995
_diffrn_measurement_device_type 'Bruker APEX-II CCD'
_diffrn_measurement_method '\f and \w scans'
_diffrn_radiation_monochromator graphite
_diffrn_radiation_source 'fine-focus sealed tube'
_diffrn_radiation_type MoK\a
_diffrn_radiation_wavelength 0.71073
_diffrn_reflns_av_R_equivalents 0.0357
_diffrn_reflns_av_sigmaI/netI 0.0380
_diffrn_reflns_limit_h_max 8
_diffrn_reflns_limit_h_min -9
_diffrn_reflns_limit_k_max 14
_diffrn_reflns_limit_k_min -18
_diffrn_reflns_limit_l_max 19
_diffrn_reflns_limit_l_min -17
_diffrn_reflns_number 9428
_diffrn_reflns_theta_full 26.00
_diffrn_reflns_theta_max 26.00
_diffrn_reflns_theta_min 1.88
_exptl_absorpt_coefficient_mu 0.110
_exptl_absorpt_correction_T_max 0.9869
_exptl_absorpt_correction_T_min 0.9782
_exptl_absorpt_correction_type multi-scan
_exptl_crystal_colour colorless
_exptl_crystal_density_diffrn 1.456
_exptl_crystal_density_method 'not measured'
_exptl_crystal_description block
_exptl_crystal_F_000 808
_exptl_crystal_size_max 0.20
_exptl_crystal_size_mid 0.15
_exptl_crystal_size_min 0.12
_refine_diff_density_max 0.157
_refine_diff_density_min -0.146
_refine_diff_density_rms 0.038
_refine_ls_extinction_coef 0.0046(8)
_refine_ls_extinction_expression Fc^*^=kFc[1+0.001xFc^2^\l^3^/sin(2\q)]^-1/4^
_refine_ls_extinction_method SHELXL
_refine_ls_goodness_of_fit_ref 1.038
_refine_ls_hydrogen_treatment mixed
_refine_ls_matrix_type full
_refine_ls_number_parameters 259
_refine_ls_number_reflns 3451
_refine_ls_number_restraints 0
_refine_ls_restrained_S_all 1.038
_refine_ls_R_factor_all 0.0681
_refine_ls_R_factor_gt 0.0405
_refine_ls_shift/su_max 0.000
_refine_ls_shift/su_mean 0.000
_refine_ls_structure_factor_coef Fsqd
_refine_ls_weighting_details 'calc w=1/[\s^2^(Fo^2^)+(0.0476P)^2^+0.1340P] where P=(Fo^2^+2Fc^2^)/3'
_refine_ls_weighting_scheme calc
_refine_ls_wR_factor_gt 0.0933
_refine_ls_wR_factor_ref 0.1084
_reflns_number_gt 2336
_reflns_number_total 3451
_reflns_threshold_expression >2sigma(I)
_cod_data_source_file c2ce25486g.txt
_cod_data_source_block ap19
_cod_depositor_comments
;
The following automatic conversions were performed:

'_symmetry_cell_setting' value 'Monoclinic' changed to 'monoclinic'
according to the built-in table from CIF Core dictionary named
'cif_core.dic' version 2.4.1 from
2010-06-29.

'_exptl_absorpt_correction_type' value 'Multi-scan'
changed to 'multi-scan' according to the built-in table from CIF Core
dictionary named 'cif_core.dic' version 2.4.1 from 2010-06-29.

Automatic conversion script
Id: cif_fix_values 1715 2011-07-08 13:25:40Z adriana 
;
_cod_original_cell_volume 1762.8(4)
_cod_original_sg_symbol_H-M P2(1)/n
_cod_database_code 7208638

loop_
_symmetry_equiv_pos_as_xyz
'x, y, z'
'-x+1/2, y+1/2, -z+1/2'
'-x, -y, -z'
'x-1/2, -y-1/2, z-1/2'

loop_
_atom_site_label
_atom_site_type_symbol
_atom_site_fract_x
_atom_site_fract_y
_atom_site_fract_z
_atom_site_U_iso_or_equiv
_atom_site_adp_type
_atom_site_occupancy
_atom_site_symmetry_multiplicity
_atom_site_calc_flag
_atom_site_refinement_flags
O1 O 0.32916(18) 0.69985(8) 0.01567(9) 0.0493(4) Uani 1 1 d .
O2 O 0.04457(18) 0.64735(7) 0.26149(8) 0.0444(4) Uani 1 1 d .
O3 O -0.06905(18) 0.35079(7) 0.25815(8) 0.0439(3) Uani 1 1 d .
O4 O 0.12956(19) 0.24809(8) 0.00301(9) 0.0499(4) Uani 1 1 d .
O5 O 0.17160(18) 0.48094(8) 0.22428(9) 0.0401(3) Uani 1 1 d .
H5H H 0.086(4) 0.4881(16) 0.2582(17) 0.084(9) Uiso 1 1 d .
N1 N 0.21338(18) 0.47588(9) 0.04082(9) 0.0352(4) Uani 1 1 d .
N2 N 0.20234(19) 0.63491(9) 0.12285(9) 0.0369(4) Uani 1 1 d .
H2B H 0.1747 0.5852 0.1465 0.044 Uiso 1 1 calc R
N3 N 0.1023(2) 0.72806(9) 0.22910(11) 0.0430(4) Uani 1 1 d .
N4 N -0.07577(19) 0.50543(9) 0.34115(10) 0.0361(4) Uani 1 1 d .
N5 N -0.0745(2) 0.26441(9) 0.22256(11) 0.0441(4) Uani 1 1 d .
N6 N 0.08071(19) 0.33219(9) 0.11743(10) 0.0368(4) Uani 1 1 d .
H6A H 0.0942 0.3838 0.1433 0.044 Uiso 1 1 calc R
C1 C 0.2082(2) 0.39898(12) -0.00192(12) 0.0365(4) Uani 1 1 d .
C2 C 0.2544(2) 0.39086(13) -0.08404(13) 0.0442(5) Uani 1 1 d .
H2A H 0.2488 0.3352 -0.1121 0.053 Uiso 1 1 calc R
C3 C 0.3085(3) 0.46440(14) -0.12449(13) 0.0472(5) Uani 1 1 d .
H3A H 0.3395 0.4605 -0.1811 0.057 Uiso 1 1 calc R
C4 C 0.3169(2) 0.54425(13) -0.08109(13) 0.0431(5) Uani 1 1 d .
H4A H 0.3546 0.5962 -0.1071 0.052 Uiso 1 1 calc R
C5 C 0.2693(2) 0.54676(11) 0.00089(12) 0.0360(4) Uani 1 1 d .
C6 C 0.2718(2) 0.63360(12) 0.04727(12) 0.0371(4) Uani 1 1 d .
C7 C 0.1753(2) 0.71413(11) 0.16229(13) 0.0413(5) Uani 1 1 d .
H7A H 0.2168 0.7650 0.1360 0.050 Uiso 1 1 calc R
C8 C 0.0050(3) 0.66252(12) 0.34553(12) 0.0452(5) Uani 1 1 d .
H8A H -0.0707 0.7159 0.3451 0.054 Uiso 1 1 calc R
H8B H 0.1181 0.6731 0.3858 0.054 Uiso 1 1 calc R
C9 C -0.0918(2) 0.58536(11) 0.37711(11) 0.0360(4) Uani 1 1 d .
C10 C -0.1893(3) 0.59916(12) 0.44338(12) 0.0425(5) Uani 1 1 d .
H10A H -0.1970 0.6564 0.4672 0.051 Uiso 1 1 calc R
C11 C -0.2759(3) 0.52883(13) 0.47484(13) 0.0476(5) Uani 1 1 d .
H11A H -0.3427 0.5367 0.5211 0.057 Uiso 1 1 calc R
C12 C -0.2637(3) 0.44701(12) 0.43784(12) 0.0436(5) Uani 1 1 d .
H12A H -0.3237 0.3977 0.4576 0.052 Uiso 1 1 calc R
C13 C -0.1635(2) 0.43776(11) 0.37191(11) 0.0356(4) Uani 1 1 d .
C14 C -0.1488(3) 0.34696(12) 0.33454(13) 0.0430(5) Uani 1 1 d .
H14A H -0.0753 0.3090 0.3779 0.052 Uiso 1 1 calc R
H14B H -0.2700 0.3205 0.3210 0.052 Uiso 1 1 calc R
C15 C 0.0014(3) 0.26384(11) 0.15525(13) 0.0415(5) Uani 1 1 d .
H15A H 0.0037 0.2084 0.1272 0.050 Uiso 1 1 calc R
C16 C 0.1385(2) 0.31982(11) 0.03962(12) 0.0378(4) Uani 1 1 d .
C17 C 0.3408(3) 0.46954(14) 0.27629(14) 0.0547(6) Uani 1 1 d .
H17A H 0.3788 0.5252 0.3053 0.082 Uiso 1 1 calc R
H17B H 0.4291 0.4515 0.2398 0.082 Uiso 1 1 calc R
H17C H 0.3319 0.4240 0.3199 0.082 Uiso 1 1 calc R

loop_
_atom_site_aniso_label
_atom_site_aniso_U_11
_atom_site_aniso_U_22
_atom_site_aniso_U_33
_atom_site_aniso_U_23
_atom_site_aniso_U_13
_atom_site_aniso_U_12
O1 0.0539(9) 0.0380(8) 0.0577(9) 0.0123(6) 0.0139(7) -0.0037(6)
O2 0.0639(9) 0.0257(7) 0.0468(8) -0.0020(5) 0.0186(7) -0.0090(6)
O3 0.0602(9) 0.0243(6) 0.0495(8) -0.0024(5) 0.0154(7) -0.0050(6)
O4 0.0623(9) 0.0326(7) 0.0535(9) -0.0098(6) 0.0051(7) 0.0052(6)
O5 0.0462(8) 0.0323(7) 0.0429(8) -0.0018(5) 0.0102(7) -0.0032(6)
N1 0.0322(8) 0.0341(8) 0.0381(9) 0.0020(6) 0.0017(7) 0.0040(6)
N2 0.0392(9) 0.0277(8) 0.0434(10) 0.0055(6) 0.0053(7) -0.0021(6)
N3 0.0497(10) 0.0259(8) 0.0536(11) 0.0019(7) 0.0084(8) -0.0070(7)
N4 0.0377(8) 0.0305(8) 0.0395(9) 0.0001(6) 0.0038(7) -0.0002(6)
N5 0.0505(10) 0.0251(8) 0.0566(11) -0.0043(7) 0.0079(8) -0.0038(7)
N6 0.0413(9) 0.0256(7) 0.0424(9) -0.0045(6) 0.0030(7) -0.0002(6)
C1 0.0311(9) 0.0376(10) 0.0388(11) -0.0029(8) -0.0010(8) 0.0068(8)
C2 0.0402(11) 0.0463(11) 0.0441(12) -0.0085(9) 0.0006(9) 0.0061(9)
C3 0.0421(11) 0.0603(13) 0.0389(12) 0.0015(9) 0.0049(9) 0.0057(9)
C4 0.0367(10) 0.0478(12) 0.0444(12) 0.0098(9) 0.0047(9) 0.0043(9)
C5 0.0295(9) 0.0367(10) 0.0408(11) 0.0078(8) 0.0019(8) 0.0052(8)
C6 0.0319(9) 0.0348(10) 0.0432(11) 0.0088(8) 0.0013(8) 0.0012(8)
C7 0.0433(11) 0.0274(9) 0.0529(13) 0.0036(8) 0.0062(10) -0.0050(8)
C8 0.0553(12) 0.0355(10) 0.0457(12) -0.0069(8) 0.0110(10) -0.0069(9)
C9 0.0378(10) 0.0329(9) 0.0355(10) -0.0023(7) 0.0003(8) 0.0012(8)
C10 0.0478(11) 0.0380(10) 0.0408(11) -0.0041(8) 0.0041(9) 0.0042(9)
C11 0.0540(13) 0.0490(12) 0.0421(12) 0.0006(9) 0.0148(10) 0.0033(10)
C12 0.0479(11) 0.0406(11) 0.0439(12) 0.0073(8) 0.0117(10) -0.0011(9)
C13 0.0345(10) 0.0327(9) 0.0383(11) 0.0056(8) 0.0017(8) 0.0014(8)
C14 0.0489(12) 0.0324(10) 0.0499(12) 0.0038(8) 0.0148(10) -0.0025(8)
C15 0.0456(11) 0.0268(9) 0.0512(13) -0.0044(8) 0.0042(10) -0.0019(8)
C16 0.0336(10) 0.0336(10) 0.0434(11) -0.0042(8) -0.0028(8) 0.0077(8)
C17 0.0494(13) 0.0611(14) 0.0531(14) 0.0080(10) 0.0065(11) 0.0026(10)

loop_
_atom_type_symbol
_atom_type_description
_atom_type_scat_dispersion_real
_atom_type_scat_dispersion_imag
_atom_type_scat_source
C C 0.0033 0.0016 'International Tables Vol C Tables 4.2.6.8 and 6.1.1.4'
H H 0.0000 0.0000 'International Tables Vol C Tables 4.2.6.8 and 6.1.1.4'
N N 0.0061 0.0033 'International Tables Vol C Tables 4.2.6.8 and 6.1.1.4'
O O 0.0106 0.0060 'International Tables Vol C Tables 4.2.6.8 and 6.1.1.4'

loop_
_geom_angle_atom_site_label_1
_geom_angle_atom_site_label_2
_geom_angle_atom_site_label_3
_geom_angle
C8 O2 N3 108.15(12)
C14 O3 N5 107.49(12)
C17 O5 H5H 109.9(16)
C1 N1 C5 116.93(16)
C6 N2 C7 120.12(15)
C6 N2 H2B 119.9
C7 N2 H2B 119.9
C7 N3 O2 110.15(14)
C13 N4 C9 117.11(16)
C15 N5 O3 109.86(14)
C16 N6 C15 119.85(15)
C16 N6 H6A 120.1
C15 N6 H6A 120.1
N1 C1 C2 123.05(17)
N1 C1 C16 117.87(16)
C2 C1 C16 118.97(16)
C3 C2 C1 119.19(18)
C3 C2 H2A 120.4
C1 C2 H2A 120.4
C2 C3 C4 118.69(19)
C2 C3 H3A 120.7
C4 C3 H3A 120.7
C5 C4 C3 118.57(18)
C5 C4 H4A 120.7
C3 C4 H4A 120.7
N1 C5 C4 123.54(17)
N1 C5 C6 117.41(16)
C4 C5 C6 119.00(16)
O1 C6 N2 122.83(17)
O1 C6 C5 120.25(17)
N2 C6 C5 116.88(15)
N3 C7 N2 128.60(17)
N3 C7 H7A 115.7
N2 C7 H7A 115.7
O2 C8 C9 111.20(14)
O2 C8 H8A 109.4
C9 C8 H8A 109.4
O2 C8 H8B 109.4
C9 C8 H8B 109.4
H8A C8 H8B 108.0
N4 C9 C10 122.88(16)
N4 C9 C8 118.99(16)
C10 C9 C8 118.11(16)
C9 C10 C11 119.15(18)
C9 C10 H10A 120.4
C11 C10 H10A 120.4
C12 C11 C10 118.78(19)
C12 C11 H11A 120.6
C10 C11 H11A 120.6
C13 C12 C11 119.06(17)
C13 C12 H12A 120.5
C11 C12 H12A 120.5
N4 C13 C12 123.01(17)
N4 C13 C14 119.28(16)
C12 C13 C14 117.70(16)
O3 C14 C13 110.74(14)
O3 C14 H14A 109.5
C13 C14 H14A 109.5
O3 C14 H14B 109.5
C13 C14 H14B 109.5
H14A C14 H14B 108.1
N5 C15 N6 129.08(17)
N5 C15 H15A 115.5
N6 C15 H15A 115.5
O4 C16 N6 122.33(17)
O4 C16 C1 120.50(17)
N6 C16 C1 117.14(15)
O5 C17 H17A 109.5
O5 C17 H17B 109.5
H17A C17 H17B 109.5
O5 C17 H17C 109.5
H17A C17 H17C 109.5
H17B C17 H17C 109.5

loop_
_geom_bond_atom_site_label_1
_geom_bond_atom_site_label_2
_geom_bond_distance
O1 C6 1.227(2)
O2 C8 1.409(2)
O2 N3 1.4189(18)
O3 C14 1.417(2)
O3 N5 1.4221(18)
O4 C16 1.227(2)
O5 C17 1.411(2)
O5 H5H 0.90(3)
N1 C1 1.342(2)
N1 C5 1.344(2)
N2 C6 1.363(2)
N2 C7 1.380(2)
N2 H2B 0.8800
N3 C7 1.270(2)
N4 C13 1.349(2)
N4 C9 1.350(2)
N5 C15 1.272(2)
N6 C16 1.365(2)
N6 C15 1.375(2)
N6 H6A 0.8800
C1 C2 1.385(3)
C1 C16 1.498(3)
C2 C3 1.375(3)
C2 H2A 0.9500
C3 C4 1.385(3)
C3 H3A 0.9500
C4 C5 1.382(3)
C4 H4A 0.9500
C5 C6 1.502(2)
C7 H7A 0.9500
C8 C9 1.503(2)
C8 H8A 0.9900
C8 H8B 0.9900
C9 C10 1.374(2)
C10 C11 1.380(3)
C10 H10A 0.9500
C11 C12 1.379(3)
C11 H11A 0.9500
C12 C13 1.375(2)
C12 H12A 0.9500
C13 C14 1.507(2)
C14 H14A 0.9900
C14 H14B 0.9900
C15 H15A 0.9500
C17 H17A 0.9800
C17 H17B 0.9800
C17 H17C 0.9800

loop_
_geom_hbond_atom_site_label_D
_geom_hbond_atom_site_label_H
_geom_hbond_atom_site_label_A
_geom_hbond_distance_DH
_geom_hbond_distance_HA
_geom_hbond_distance_DA
_geom_hbond_angle_DHA
O5 H5H N4 0.90(3) 1.93(3) 2.827(2) 174(2)
O5 H5H O2 0.90(3) 2.44(2) 2.7935(17) 103.7(18)
O5 H5H O3 0.90(3) 2.39(2) 2.7864(17) 106.8(18)
N2 H2B O5 0.88 2.00 2.8523(19) 164.0
N6 H6A O5 0.88 1.97 2.8273(18) 164.2

loop_
_geom_torsion_atom_site_label_1
_geom_torsion_atom_site_label_2
_geom_torsion_atom_site_label_3
_geom_torsion_atom_site_label_4
_geom_torsion
C8 O2 N3 C7 166.09(16)
C14 O3 N5 C15 -177.77(15)
C5 N1 C1 C2 -1.1(2)
C5 N1 C1 C16 -177.33(15)
N1 C1 C2 C3 0.0(3)
C16 C1 C2 C3 176.25(16)
C1 C2 C3 C4 0.7(3)
C2 C3 C4 C5 -0.5(3)
C1 N1 C5 C4 1.4(3)
C1 N1 C5 C6 178.68(15)
C3 C4 C5 N1 -0.6(3)
C3 C4 C5 C6 -177.90(16)
C7 N2 C6 O1 7.3(3)
C7 N2 C6 C5 -170.31(15)
N1 C5 C6 O1 176.77(16)
C4 C5 C6 O1 -5.8(3)
N1 C5 C6 N2 -5.5(2)
C4 C5 C6 N2 171.88(16)
O2 N3 C7 N2 -0.7(3)
C6 N2 C7 N3 175.14(18)
N3 O2 C8 C9 168.52(14)
C13 N4 C9 C10 1.2(3)
C13 N4 C9 C8 179.40(16)
O2 C8 C9 N4 22.2(2)
O2 C8 C9 C10 -159.54(16)
N4 C9 C10 C11 -0.3(3)
C8 C9 C10 C11 -178.50(18)
C9 C10 C11 C12 -0.9(3)
C10 C11 C12 C13 1.1(3)
C9 N4 C13 C12 -1.0(2)
C9 N4 C13 C14 -179.49(16)
C11 C12 C13 N4 -0.1(3)
C11 C12 C13 C14 178.38(18)
N5 O3 C14 C13 -174.88(14)
N4 C13 C14 O3 -11.7(2)
C12 C13 C14 O3 169.74(15)
O3 N5 C15 N6 0.1(3)
C16 N6 C15 N5 -173.08(18)
C15 N6 C16 O4 -3.2(3)
C15 N6 C16 C1 174.56(15)
N1 C1 C16 O4 179.44(16)
C2 C1 C16 O4 3.0(3)
N1 C1 C16 N6 1.6(2)
C2 C1 C16 N6 -174.80(15)
